data_7231354
loop_
_publ_author_name
'Deng, Shu-Qi'
'Mo, Xiao-Jing'
'Feng, Yin'
'Cai, Song-Liang'
'Zhang, Wei-Guang'
'Zheng, Sheng-Run'

_publ_section_title
;
 Construction of d10 metal coordination polymers based on in situ formed
 3,5-di(1H-1,2,4-triazol-1-yl)benzoic acid from different precursors:
 influence of in situ hydrolysis reactions on assembly process
;
_journal_issue 37
_journal_name_full CrystEngComm
_journal_page_first 5531
_journal_paper_doi 10.1039/C8CE01233D
_journal_volume 20
_journal_year 2018
_chemical_formula_sum 'C11 H7 N7 O5 Zn'
_chemical_formula_weight 382.61
_space_group_crystal_system monoclinic
_space_group_IT_number 14
_space_group_name_Hall '-P 2yn'
_space_group_name_H-M_alt 'P 1 21/n 1'
_symmetry_space_group_name_Hall '-P 2yn'
_symmetry_space_group_name_H-M 'P 1 21/n 1'
_atom_sites_solution_hydrogens geom
_audit_creation_method SHELXL-2014/7
_audit_update_record
;
2018-07-23 deposited with the CCDC.
2018-08-13 downloaded from the CCDC.
;
_cell_angle_alpha 90
_cell_angle_beta 100.097(4)
_cell_angle_gamma 90
_cell_formula_units_Z 4
_cell_length_a 10.713(3)
_cell_length_b 6.9055(16)
_cell_length_c 18.844(4)
_cell_measurement_reflns_used 846
_cell_measurement_temperature 296(2)
_cell_measurement_theta_max 23.556
_cell_measurement_theta_min 3.964
_cell_volume 1372.5(6)
_computing_structure_refinement 'SHELXL-2014/7 (Sheldrick, 2014)'
_diffrn_ambient_temperature 296(2)
_diffrn_measured_fraction_theta_full 0.999
_diffrn_measured_fraction_theta_max 0.997
_diffrn_measurement_device_type 'Bruker APEX-II CCD'
_diffrn_measurement_method '\f and \w scans'
_diffrn_radiation_type MoK\a
_diffrn_radiation_wavelength 0.71073
_diffrn_reflns_av_R_equivalents 0.0370
_diffrn_reflns_av_unetI/netI 0.0461
_diffrn_reflns_Laue_measured_fraction_full 0.999
_diffrn_reflns_Laue_measured_fraction_max 0.997
_diffrn_reflns_limit_h_max 11
_diffrn_reflns_limit_h_min -13
_diffrn_reflns_limit_k_max 8
_diffrn_reflns_limit_k_min -7
_diffrn_reflns_limit_l_max 23
_diffrn_reflns_limit_l_min -22
_diffrn_reflns_number 7188
_diffrn_reflns_point_group_measured_fraction_full 0.999
_diffrn_reflns_point_group_measured_fraction_max 0.997
_diffrn_reflns_theta_full 25.242
_diffrn_reflns_theta_max 25.994
_diffrn_reflns_theta_min 2.047
_exptl_absorpt_coefficient_mu 1.833
_exptl_crystal_colour colorless
_exptl_crystal_density_diffrn 1.852
_exptl_crystal_description block
_exptl_crystal_F_000 768
_exptl_crystal_size_max 0.280
_exptl_crystal_size_mid 0.260
_exptl_crystal_size_min 0.220
_refine_diff_density_max 0.409
_refine_diff_density_min -0.488
_refine_diff_density_rms 0.074
_refine_ls_extinction_method none
_refine_ls_goodness_of_fit_ref 1.035
_refine_ls_hydrogen_treatment constr
_refine_ls_matrix_type full
_refine_ls_number_parameters 217
_refine_ls_number_reflns 2693
_refine_ls_number_restraints 0
_refine_ls_restrained_S_all 1.035
_refine_ls_R_factor_all 0.0570
_refine_ls_R_factor_gt 0.0385
_refine_ls_shift/su_max 0.001
_refine_ls_shift/su_mean 0.000
_refine_ls_structure_factor_coef Fsqd
_refine_ls_weighting_details 'w=1/[\s^2^(Fo^2^)+(0.0499P)^2^+0.1970P] where P=(Fo^2^+2Fc^2^)/3'
_refine_ls_weighting_scheme calc
_refine_ls_wR_factor_gt 0.0906
_refine_ls_wR_factor_ref 0.0995
_reflns_Friedel_coverage 0.000
_reflns_number_gt 2032
_reflns_number_total 2693
_reflns_threshold_expression 'I > 2\s(I)'
_cod_data_source_file c8ce01233d2.cif
_cod_data_source_block 6Zn
_cod_depositor_comments 'Adding full bibliography for 7231353--7231359.cif.'
_cod_database_code 7231354
_shelx_shelxl_version_number 2014/7
_shelx_space_group_comment
;
The symmetry employed for this shelxl refinement is uniquely defined
by the following loop, which should always be used as a source of
symmetry information in preference to the above space-group names.
They are only intended as comments.
;
_shelx_estimated_absorpt_t_min 0.628
_shelx_estimated_absorpt_t_max 0.689

loop_
_space_group_symop_operation_xyz
'x, y, z'
'-x+1/2, y+1/2, -z+1/2'
'-x, -y, -z'
'x-1/2, -y-1/2, z-1/2'

loop_
_atom_site_label
_atom_site_type_symbol
_atom_site_fract_x
_atom_site_fract_y
_atom_site_fract_z
_atom_site_U_iso_or_equiv
_atom_site_adp_type
_atom_site_occupancy
_atom_site_site_symmetry_order
_atom_site_calc_flag
_atom_site_refinement_flags_posn
_atom_site_refinement_flags_adp
Zn1 Zn 0.42733(4) 0.97197(6) 0.16857(2) 0.03407(16) Uani 1 1 d . .
N1 N 0.5496(3) 0.8711(4) 0.10611(15) 0.0356(7) Uani 1 1 d . .
N6 N 0.9770(3) 0.6077(4) -0.22897(14) 0.0329(6) Uani 1 1 d . .
N4 N 0.9917(2) 0.6818(4) -0.11603(13) 0.0280(6) Uani 1 1 d . .
C10 C 0.9120(3) 0.6342(5) -0.17619(16) 0.0306(7) Uani 1 1 d . .
H10A H 0.8246 0.6217 -0.1803 0.037 Uiso 1 1 calc R U
N2 N 0.7126(2) 0.7827(4) 0.05897(14) 0.0326(7) Uani 1 1 d . .
C9 C 1.1743(3) 0.8641(5) 0.13252(18) 0.0340(8) Uani 1 1 d . .
C6 C 1.0757(3) 0.7631(4) 0.00727(16) 0.0280(7) Uani 1 1 d . .
H6A H 1.1563 0.7610 -0.0047 0.034 Uiso 1 1 calc R U
C5 C 1.0604(3) 0.8077(4) 0.07737(16) 0.0278(7) Uani 1 1 d . .
C3 C 0.8372(3) 0.7695(5) 0.04196(17) 0.0288(7) Uani 1 1 d . .
C4 C 0.9402(3) 0.8094(5) 0.09513(17) 0.0305(7) Uani 1 1 d . .
H4A H 0.9291 0.8369 0.1419 0.037 Uiso 1 1 calc R U
C7 C 0.9709(3) 0.7222(4) -0.04445(16) 0.0264(7) Uani 1 1 d . .
O4 O 0.6043(3) 1.2349(5) 0.21391(18) 0.0697(9) Uani 1 1 d . .
N3 N 0.6156(3) 0.6706(5) 0.02609(18) 0.0532(9) Uani 1 1 d . .
O3 O 0.4089(3) 1.2600(4) 0.15945(14) 0.0552(8) Uani 1 1 d . .
O1 O 1.1639(3) 0.9037(5) 0.19379(14) 0.0698(9) Uani 1 1 d . .
N5 N 1.1133(3) 0.6902(5) -0.12953(15) 0.0430(8) Uani 1 1 d . .
C11 C 1.0984(3) 0.6436(6) -0.19747(18) 0.0425(9) Uani 1 1 d . .
H11A H 1.1658 0.6357 -0.2224 0.051 Uiso 1 1 calc R U
C1 C 0.6715(3) 0.9002(5) 0.10621(18) 0.0374(8) Uani 1 1 d . .
H1A H 0.7215 0.9898 0.1351 0.045 Uiso 1 1 calc R U
N7 N 0.5133(4) 1.3422(5) 0.18934(19) 0.0590(10) Uani 1 1 d . .
C2 C 0.5203(4) 0.7276(6) 0.0561(2) 0.0527(11) Uani 1 1 d . .
H2A H 0.4394 0.6747 0.0443 0.063 Uiso 1 1 calc R U
O5 O 0.5210(5) 1.5174(5) 0.1938(2) 0.1064(15) Uani 1 1 d . .
O2 O 1.2779(2) 0.8723(4) 0.10793(13) 0.0508(7) Uani 1 1 d . .
C8 C 0.8494(3) 0.7237(4) -0.02809(17) 0.0291(7) Uani 1 1 d . .
H8A H 0.7789 0.6951 -0.0628 0.035 Uiso 1 1 calc R U

loop_
_atom_site_aniso_label
_atom_site_aniso_U_11
_atom_site_aniso_U_22
_atom_site_aniso_U_33
_atom_site_aniso_U_23
_atom_site_aniso_U_13
_atom_site_aniso_U_12
Zn1 0.0252(2) 0.0509(3) 0.0260(2) -0.00125(18) 0.00408(16) 0.00135(18)
N1 0.0253(16) 0.0480(18) 0.0350(16) -0.0056(14) 0.0092(13) -0.0042(13)
N6 0.0306(16) 0.0416(17) 0.0268(14) -0.0007(13) 0.0062(12) -0.0021(13)
N4 0.0231(15) 0.0362(16) 0.0252(14) -0.0010(11) 0.0053(12) -0.0015(11)
C10 0.0260(18) 0.0363(19) 0.0288(17) 0.0017(15) 0.0031(14) -0.0018(14)
N2 0.0201(15) 0.0453(17) 0.0335(15) -0.0058(13) 0.0075(12) -0.0064(12)
C9 0.0268(19) 0.044(2) 0.0301(18) -0.0013(16) 0.0024(15) 0.0009(15)
C6 0.0225(18) 0.0312(18) 0.0306(17) 0.0004(14) 0.0055(14) 0.0015(13)
C5 0.0251(18) 0.0292(17) 0.0288(17) 0.0024(14) 0.0041(14) -0.0001(13)
C3 0.0228(18) 0.0344(18) 0.0305(18) 0.0022(14) 0.0083(14) 0.0001(13)
C4 0.0303(19) 0.038(2) 0.0236(16) 0.0010(14) 0.0056(14) 0.0016(14)
C7 0.0263(18) 0.0285(17) 0.0252(16) -0.0004(13) 0.0064(14) 0.0001(13)
O4 0.056(2) 0.071(2) 0.082(2) 0.0022(18) 0.0112(18) -0.0116(17)
N3 0.0317(18) 0.074(2) 0.057(2) -0.0316(18) 0.0171(16) -0.0181(16)
O3 0.059(2) 0.0571(18) 0.0459(16) -0.0013(13) -0.0004(15) 0.0051(14)
O1 0.0371(17) 0.137(3) 0.0337(15) -0.0239(17) 0.0026(13) -0.0037(17)
N5 0.0282(17) 0.067(2) 0.0354(17) -0.0125(15) 0.0102(14) -0.0072(14)
C11 0.030(2) 0.067(3) 0.0337(19) -0.0109(18) 0.0115(16) -0.0082(18)
C1 0.030(2) 0.046(2) 0.0368(19) -0.0076(17) 0.0092(16) -0.0046(16)
N7 0.087(3) 0.045(2) 0.050(2) 0.0008(18) 0.027(2) -0.008(2)
C2 0.032(2) 0.074(3) 0.055(3) -0.025(2) 0.0157(19) -0.017(2)
O5 0.168(5) 0.046(2) 0.111(3) -0.006(2) 0.038(3) -0.022(2)
O2 0.0213(13) 0.089(2) 0.0404(14) -0.0110(14) 0.0022(11) -0.0036(13)
C8 0.0250(18) 0.0325(18) 0.0283(16) -0.0026(14) 0.0010(14) -0.0012(13)

loop_
_atom_type_symbol
_atom_type_description
_atom_type_scat_dispersion_real
_atom_type_scat_dispersion_imag
_atom_type_scat_source
C C 0.0033 0.0016 'International Tables Vol C Tables 4.2.6.8 and 6.1.1.4'
H H 0.0000 0.0000 'International Tables Vol C Tables 4.2.6.8 and 6.1.1.4'
N N 0.0061 0.0033 'International Tables Vol C Tables 4.2.6.8 and 6.1.1.4'
O O 0.0106 0.0060 'International Tables Vol C Tables 4.2.6.8 and 6.1.1.4'
Zn Zn 0.2839 1.4301 'International Tables Vol C Tables 4.2.6.8 and 6.1.1.4'

loop_
_geom_angle_atom_site_label_1
_geom_angle_atom_site_label_2
_geom_angle_atom_site_label_3
_geom_angle
_geom_angle_site_symmetry_1
_geom_angle_site_symmetry_3
O2 Zn1 N6 122.07(12) 1_455 4_576
O2 Zn1 O3 104.20(12) 1_455 .
N6 Zn1 O3 111.32(11) 4_576 .
O2 Zn1 N1 95.00(11) 1_455 .
N6 Zn1 N1 112.19(12) 4_576 .
O3 Zn1 N1 110.77(12) . .
C1 N1 C2 102.7(3) . .
C1 N1 Zn1 133.2(2) . .
C2 N1 Zn1 123.7(2) . .
C10 N6 C11 103.7(3) . .
C10 N6 Zn1 133.0(2) . 4_675
C11 N6 Zn1 123.3(2) . 4_675
C10 N4 N5 109.9(3) . .
C10 N4 C7 131.7(3) . .
N5 N4 C7 118.4(3) . .
N6 C10 N4 109.3(3) . .
N6 C10 H10A 125.4 . .
N4 C10 H10A 125.4 . .
C1 N2 N3 109.6(3) . .
C1 N2 C3 128.2(3) . .
N3 N2 C3 122.2(3) . .
O1 C9 O2 124.6(3) . .
O1 C9 C5 121.1(3) . .
O2 C9 C5 114.3(3) . .
C7 C6 C5 119.8(3) . .
C7 C6 H6A 120.1 . .
C5 C6 H6A 120.1 . .
C4 C5 C6 120.0(3) . .
C4 C5 C9 120.3(3) . .
C6 C5 C9 119.6(3) . .
C4 C3 C8 122.6(3) . .
C4 C3 N2 118.9(3) . .
C8 C3 N2 118.4(3) . .
C3 C4 C5 118.8(3) . .
C3 C4 H4A 120.6 . .
C5 C4 H4A 120.6 . .
C6 C7 C8 121.3(3) . .
C6 C7 N4 117.5(3) . .
C8 C7 N4 121.1(3) . .
C2 N3 N2 102.9(3) . .
N7 O3 Zn1 109.6(3) . .
C11 N5 N4 102.4(3) . .
N5 C11 N6 114.8(3) . .
N5 C11 H11A 122.6 . .
N6 C11 H11A 122.6 . .
N1 C1 N2 110.4(3) . .
N1 C1 H1A 124.8 . .
N2 C1 H1A 124.8 . .
O5 N7 O4 121.8(5) . .
O5 N7 O3 120.8(5) . .
O4 N7 O3 117.4(4) . .
N3 C2 N1 114.4(3) . .
N3 C2 H2A 122.8 . .
N1 C2 H2A 122.8 . .
C9 O2 Zn1 119.1(2) . 1_655
C3 C8 C7 117.5(3) . .
C3 C8 H8A 121.3 . .
C7 C8 H8A 121.3 . .

loop_
_geom_bond_atom_site_label_1
_geom_bond_atom_site_label_2
_geom_bond_distance
_geom_bond_site_symmetry_2
Zn1 O2 1.924(2) 1_455
Zn1 N6 1.988(3) 4_576
Zn1 O3 2.003(3) .
Zn1 N1 2.032(3) .
N1 C1 1.320(4) .
N1 C2 1.365(4) .
N6 C10 1.323(4) .
N6 C11 1.354(4) .
N6 Zn1 1.988(3) 4_675
N4 C10 1.335(4) .
N4 N5 1.372(4) .
N4 C7 1.433(4) .
C10 H10A 0.9300 .
N2 C1 1.335(4) .
N2 N3 1.355(4) .
N2 C3 1.429(4) .
C9 O1 1.210(4) .
C9 O2 1.277(4) .
C9 C5 1.509(4) .
C6 C7 1.381(4) .
C6 C5 1.394(4) .
C6 H6A 0.9300 .
C5 C4 1.386(4) .
C3 C4 1.382(4) .
C3 C8 1.386(4) .
C4 H4A 0.9300 .
C7 C8 1.389(4) .
O4 N7 1.248(5) .
N3 C2 1.312(5) .
O3 N7 1.292(5) .
N5 C11 1.302(4) .
C11 H11A 0.9300 .
C1 H1A 0.9300 .
N7 O5 1.214(4) .
C2 H2A 0.9300 .
O2 Zn1 1.924(2) 1_655
C8 H8A 0.9300 .
